data_7050392
loop_
_publ_author_name
'Andreas Franken'
'Neil J. Bullen'
'Tom\'a\<s Jel\'inek'
'Mark Thornton-Pett'
'Simon J. Teat'
'William Clegg'
'John D. Kennedy'
'Michaele J. Hardie'

_publ_section_title
;
 Structural chemistry of halogenated monocarbaboranes: the extended
 structures of Cs[1-HCB9H4Br5], Cs[1-HCB11H5Cl6] and Cs[1-HCB11H5Br6]
;
_journal_issue 12
_journal_name_full 'New J. Chem.'
_journal_page_first 1499
_journal_page_last 1505
_journal_paper_doi 10.1039/b410929e
_journal_volume 28
_journal_year 2004
_chemical_formula_sum 'C H5 B9 Br5 Cs'
_chemical_formula_weight 646.80
_chemical_name_common 'caesium penta-bromo-monocarbadecaborane'
_chemical_name_systematic
;
?
;
_space_group_IT_number 129
_symmetry_cell_setting tetragonal
_symmetry_space_group_name_Hall '-P 4a 2a'
_symmetry_space_group_name_H-M 'P 4/n m m :2'
_atom_sites_solution_hydrogens geom
_atom_sites_solution_primary direct
_atom_sites_solution_secondary difmap
_audit_creation_method SHELXL-97
_cell_angle_alpha 90.00
_cell_angle_beta 90.00
_cell_angle_gamma 90.00
_cell_formula_units_Z 2
_cell_length_a 8.3873(6)
_cell_length_b 8.3873(6)
_cell_length_c 10.5853(12)
_cell_measurement_reflns_used 3951
_cell_measurement_temperature 150(2)
_cell_measurement_theta_max 58.00
_cell_measurement_theta_min 6.00
_cell_volume 744.64(11)
_computing_cell_refinement 'local programs'
_computing_data_collection 'SMART (Siemens, 1995)'
_computing_data_reduction 'SMART (Siemens, 1995)'
_computing_molecular_graphics 'X-Seed (Barbour, 1999)'
_computing_structure_refinement 'SHELXL-97 (Sheldrick, 1997)'
_computing_structure_solution 'SHELXS-97 (Sheldrick, 1990)'
_diffrn_ambient_temperature 150(2)
_diffrn_detector_area_resol_mean 8.192
_diffrn_measured_fraction_theta_full 0.974
_diffrn_measured_fraction_theta_max 0.974
_diffrn_measurement_device_type 'Siemens SMART area-detector diffractometer'
_diffrn_measurement_method 'area detector \w-exposures'
_diffrn_radiation_monochromator 'silicon 111'
_diffrn_radiation_source 'Daresbury SRS station 9.8'
_diffrn_radiation_type synchrotron
_diffrn_radiation_wavelength 0.68830
_diffrn_reflns_av_R_equivalents 0.0389
_diffrn_reflns_av_sigmaI/netI 0.0435
_diffrn_reflns_limit_h_max 8
_diffrn_reflns_limit_h_min -10
_diffrn_reflns_limit_k_max 10
_diffrn_reflns_limit_k_min -10
_diffrn_reflns_limit_l_max 13
_diffrn_reflns_limit_l_min -10
_diffrn_reflns_number 3515
_diffrn_reflns_theta_full 26.00
_diffrn_reflns_theta_max 26.00
_diffrn_reflns_theta_min 3.00
_exptl_absorpt_coefficient_mu 15.861
_exptl_absorpt_correction_T_max 0.5695
_exptl_absorpt_correction_T_min 0.1436
_exptl_absorpt_correction_type multi-scan
_exptl_crystal_colour colourless
_exptl_crystal_density_diffrn 2.885
_exptl_crystal_density_method 'not measured'
_exptl_crystal_description plate
_exptl_crystal_F_000 572
_exptl_crystal_size_max 0.20
_exptl_crystal_size_mid 0.20
_exptl_crystal_size_min 0.04
_refine_diff_density_max '5.329 (0.3 A from Br6)'
_refine_diff_density_min -3.398
_refine_diff_density_rms 0.628
_refine_ls_extinction_method none
_refine_ls_goodness_of_fit_ref 1.241
_refine_ls_hydrogen_treatment refall
_refine_ls_matrix_type full
_refine_ls_number_parameters 34
_refine_ls_number_reflns 493
_refine_ls_number_restraints 0
_refine_ls_restrained_S_all 1.241
_refine_ls_R_factor_all 0.0617
_refine_ls_R_factor_gt 0.0613
_refine_ls_shift/su_max 0.012
_refine_ls_shift/su_mean 0.001
_refine_ls_structure_factor_coef Fsqd
_refine_ls_weighting_details 'calc w=1/[\s^2^(Fo^2^)+(0.0860P)^2^+0.2068P] where P=(Fo^2^+2Fc^2^)/3'
_refine_ls_weighting_scheme calc
_refine_ls_wR_factor_gt 0.1211
_refine_ls_wR_factor_ref 0.1222
_reflns_number_gt 481
_reflns_number_total 493
_reflns_threshold_expression >2sigma(I)
_cod_data_source_file b410929e.txt
_cod_data_source_block complex_1a
_cod_original_sg_symbol_H-M P4/nmm
_cod_database_code 7050392

loop_
_symmetry_equiv_pos_as_xyz
'x, y, z'
'-y+1/2, x, z'
'-x+1/2, -y+1/2, z'
'y, -x+1/2, z'
'-x+1/2, y, z'
'y, x, z'
'x, -y+1/2, z'
'-y+1/2, -x+1/2, z'
'-x, -y, -z'
'y-1/2, -x, -z'
'x-1/2, y-1/2, -z'
'-y, x-1/2, -z'
'x-1/2, -y, -z'
'-y, -x, -z'
'-x, y-1/2, -z'
'y-1/2, x-1/2, -z'

loop_
_atom_site_label
_atom_site_type_symbol
_atom_site_fract_x
_atom_site_fract_y
_atom_site_fract_z
_atom_site_U_iso_or_equiv
_atom_site_adp_type
_atom_site_occupancy
_atom_site_symmetry_multiplicity
_atom_site_calc_flag
_atom_site_refinement_flags
_atom_site_disorder_assembly
_atom_site_disorder_group
Cs1 Cs 0.2500 0.7500 0.5000 0.0265(4) Uani 1 8 d S . .
C1 C 0.2500 0.2500 1.0236(7) 0.0188(16) Uani 1 8 d S . .
H1 H 0.2500 0.2500 1.108(9) 0.03(2) Uiso 1 8 d S . .
B2 B 0.4065(5) 0.2500 0.9372(4) 0.0186(9) Uani 1 2 d S . .
H2 H 0.539(7) 0.2500 0.979(4) 0.024(12) Uiso 1 2 d S . .
B6 B 0.3597(3) 0.3597(3) 0.7941(4) 0.0157(8) Uani 1 2 d S . .
Br6 Br 0.51334(6) 0.51334(6) 0.72524(6) 0.0218(3) Uani 1 2 d S . .
B10 B 0.2500 0.2500 0.6921(7) 0.0148(15) Uiso 1 8 d S . .
Br10 Br 0.2500 0.2500 0.50937(8) 0.0217(4) Uani 1 8 d S . .

loop_
_atom_site_aniso_label
_atom_site_aniso_U_11
_atom_site_aniso_U_22
_atom_site_aniso_U_33
_atom_site_aniso_U_23
_atom_site_aniso_U_13
_atom_site_aniso_U_12
Cs1 0.0290(4) 0.0290(4) 0.0214(5) 0.000 0.000 0.000
C1 0.025(2) 0.025(2) 0.006(3) 0.000 0.000 0.000
B2 0.0184(18) 0.0204(19) 0.0170(19) 0.000 -0.0026(14) 0.000
B6 0.0149(11) 0.0149(11) 0.018(2) -0.0012(9) -0.0012(9) -0.0003(15)
Br6 0.0197(4) 0.0197(4) 0.0259(5) 0.00154(11) 0.00154(11) -0.00658(15)
Br10 0.0276(5) 0.0276(5) 0.0100(6) 0.000 0.000 0.000

loop_
_atom_type_symbol
_atom_type_description
_atom_type_scat_dispersion_real
_atom_type_scat_dispersion_imag
_atom_type_scat_source
C C 0.0033 0.0016 'International Tables Vol C Tables 4.2.6.8 and 6.1.1.4'
H H 0.0000 0.0000 'International Tables Vol C Tables 4.2.6.8 and 6.1.1.4'
B B 0.0013 0.0007 'International Tables Vol C Tables 4.2.6.8 and 6.1.1.4'
Br Br -0.2901 2.4595 'International Tables Vol C Tables 4.2.6.8 and 6.1.1.4'
Cs Cs -0.3680 2.1192 'International Tables Vol C Tables 4.2.6.8 and 6.1.1.4'

loop_
_geom_angle_atom_site_label_1
_geom_angle_atom_site_label_2
_geom_angle_atom_site_label_3
_geom_angle
_geom_angle_site_symmetry_1
_geom_angle_site_symmetry_3
_geom_angle_publ_flag
Br6 Cs1 Br6 62.827(19) 4_565 . ?
Br6 Cs1 Br6 113.077(8) 10_566 . ?
Br6 Cs1 Br6 77.725(16) . 9_666 ?
Br6 Cs1 Br6 175.24(2) . 11_566 ?
Br6 Cs1 Br6 102.478(16) . 3_565 ?
Br6 Cs1 Br6 113.077(8) . 12_666 ?
Br6 Cs1 Br6 70.897(19) . 2 ?
Br6 Cs1 Br10 126.485(16) . 9_566 ?
Br6 Cs1 Br10 120.415(16) . 1_565 ?
Br6 Cs1 Br10 55.598(10) . 9_666 ?
Br6 Cs1 Br10 57.597(9) . . ?
Br10 Cs1 Br10 90.032(1) 9_566 . ?
Br10 Cs1 Br10 177.29(2) 1_565 . ?
B2 C1 B2 110.3(5) 3 . ?
B2 C1 B2 70.9(3) 2 . ?
C1 B2 B6 107.4(3) . . ?
B6 B2 B6 60.9(2) 4 . ?
B6 B2 B2 101.85(16) . 4 ?
C1 B2 B2 54.53(13) . 2 ?
B6 B2 B2 59.25(13) . 2 ?
B2 B2 B2 90.000(1) 4 2 ?
B10 B6 B2 112.0(3) . . ?
B2 B6 B2 61.5(3) 2 . ?
B10 B6 B6 57.02(13) . 2 ?
B2 B6 B6 102.50(16) . 2 ?
B2 B6 B6 59.55(12) . 4 ?
B6 B6 B6 90.000(1) 2 4 ?
B10 B6 Br6 118.5(3) . . ?
B2 B6 Br6 120.0(2) . . ?
B6 B6 Br6 131.04(4) 2 . ?
B6 Br6 Cs1 101.17(7) . . ?
Cs1 Br6 Cs1 102.275(16) 9_666 . ?
B6 B10 B6 66.0(3) . 2 ?
B6 B10 B6 100.7(5) . 3 ?
B6 B10 B6 66.0(3) 2 3 ?
B6 B10 Br10 129.7(2) . . ?
B10 Br10 Cs1 91.355(12) . . ?
Cs1 Br10 Cs1 89.968(1) 9_566 . ?
Cs1 Br10 Cs1 177.29(2) 1_545 . ?

loop_
_geom_bond_atom_site_label_1
_geom_bond_atom_site_label_2
_geom_bond_distance
_geom_bond_site_symmetry_2
_geom_bond_publ_flag
Cs1 Br6 3.8083(4) . ?
Cs1 Br10 4.1948(3) . ?
C1 B2 1.600(6) . ?
B2 B6 1.816(5) . ?
B2 B2 1.857(6) 2 ?
B6 B10 1.690(6) . ?
B6 B6 1.840(6) 2 ?
B6 Br6 1.963(4) . ?
B10 Br10 1.935(8) . ?
